data_7009356
loop_
_publ_author_name
'Venkateswara Rao, P.'
'Rao, Chebrolu P.'
'Sreedhara, Alavattam'
'Wegelius, Elina K.'
'Rissanen, Kari'
'Kolehmainen, Erkki'

_publ_section_title
;
 Synthesis, structure and reactivity of trans-UO22+ complexes of
 OH-containing ligands&#x200A;&#x2020;
;
_journal_issue 7
_journal_name_full 'Journal of the Chemical Society, Dalton Transactions'
_journal_page_first 1213
_journal_paper_doi 10.1039/b000142m
_journal_year 2000
_chemical_formula_sum 'C13 H21 N O5 S U'
_chemical_formula_weight 541.40
_chemical_name_systematic
; 

 ? 

;
_space_group_IT_number 14
_symmetry_space_group_name_Hall '-P 2yab'
_symmetry_space_group_name_H-M 'P 1 21/a 1'
_atom_sites_solution_hydrogens geom
_atom_sites_solution_primary direct
_atom_sites_solution_secondary difmap
_audit_creation_method SHELXL
_cell_angle_alpha 90.00
_cell_angle_beta 97.11(2)
_cell_angle_gamma 90.00
_cell_formula_units_Z 4
_cell_length_a 7.534(2)
_cell_length_b 17.011(7)
_cell_length_c 13.069(4)
_cell_measurement_temperature 180(2)
_cell_volume 1662.1(10)
_computing_structure_refinement 'SHELXL-93 (Sheldrick, 1993)'
_computing_structure_solution 'SHELXS-86 (Sheldrick, 1990)'
_diffrn_ambient_temperature 180(2)
_diffrn_radiation_monochromator graphite
_diffrn_radiation_source 'fine-focus sealed tube'
_diffrn_radiation_type MoK\a
_diffrn_radiation_wavelength 0.71073
_diffrn_reflns_av_R_equivalents 0.0386
_diffrn_reflns_av_sigmaI/netI 0.0392
_diffrn_reflns_limit_h_max 8
_diffrn_reflns_limit_h_min 0
_diffrn_reflns_limit_k_max 20
_diffrn_reflns_limit_k_min 0
_diffrn_reflns_limit_l_max 15
_diffrn_reflns_limit_l_min -15
_diffrn_reflns_number 3158
_diffrn_reflns_theta_max 24.99
_diffrn_reflns_theta_min 2.39
_exptl_absorpt_coefficient_mu 9.910
_exptl_crystal_density_diffrn 2.164
_exptl_crystal_F_000 1016
_refine_diff_density_max 3.069
_refine_diff_density_min -5.320
_refine_diff_density_rms 0.375
_refine_ls_extinction_method none
_refine_ls_goodness_of_fit_all 0.956
_refine_ls_goodness_of_fit_obs 1.040
_refine_ls_matrix_type full
_refine_ls_number_parameters 194
_refine_ls_number_reflns 2917
_refine_ls_number_restraints 0
_refine_ls_restrained_S_all 0.956
_refine_ls_restrained_S_obs 1.040
_refine_ls_R_factor_all 0.0770
_refine_ls_R_factor_obs 0.0568
_refine_ls_shift/esd_max -0.001
_refine_ls_shift/esd_mean 0.000
_refine_ls_structure_factor_coef Fsqd
_refine_ls_weighting_details 'w=1/[\s^2^(Fo^2^)+(0.1299P)^2^+0.0000P] where P=(Fo^2^+2Fc^2^)/3'
_refine_ls_weighting_scheme calc
_refine_ls_wR_factor_all 0.1538
_refine_ls_wR_factor_obs 0.1440
_reflns_number_observed 2204
_reflns_number_total 2917
_reflns_observed_criterion >2sigma(I)
_cod_data_source_file b000142m.txt
_cod_data_source_block 10
_cod_depositor_comments
;
The following automatic conversions were performed:

'_refine_ls_weighting_scheme' value 'calc
w=1/[\s^2^(Fo^2^)+(0.1299P)^2^+0.0000P] where P=(Fo^2^+2Fc^2^)/3' was
changed to 'calc'. New tag '_refine_ls_weighting_details' was
created. The value of the new tag was set to
'w=1/[\s^2^(Fo^2^)+(0.1299P)^2^+0.0000P] where P=(Fo^2^+2Fc^2^)/3'.

Automatic conversion script
Id: cif_fix_values 3143 2015-03-26 13:38:13Z robertas 
;
_cod_original_cell_volume 1662.1(9)
_cod_database_code 7009356

loop_
_symmetry_equiv_pos_as_xyz
'x, y, z'
'-x+1/2, y+1/2, -z'
'-x, -y, -z'
'x-1/2, -y-1/2, z'

loop_
_atom_site_aniso_label
_atom_site_aniso_U_11
_atom_site_aniso_U_22
_atom_site_aniso_U_33
_atom_site_aniso_U_23
_atom_site_aniso_U_13
_atom_site_aniso_U_12
U1 0.0064(3) 0.0303(3) 0.0159(3) -0.0008(2) -0.0013(2) 0.0009(2)
S1 0.0092(13) 0.035(2) 0.026(2) -0.0039(13) -0.0019(11) 0.0017(12)
O4 0.012(4) 0.031(5) 0.030(5) -0.007(4) -0.004(3) 0.000(3)
O3 0.016(4) 0.035(5) 0.027(5) 0.002(4) -0.003(3) 0.004(4)
O2 0.015(4) 0.033(5) 0.021(5) -0.003(4) -0.002(3) 0.010(3)
O5 0.009(4) 0.040(5) 0.024(4) -0.003(4) 0.000(3) 0.005(3)
O1 0.014(4) 0.046(5) 0.018(4) -0.012(4) 0.001(3) -0.001(4)
N1 0.029(6) 0.024(6) 0.016(5) 0.001(4) -0.005(4) 0.011(4)
C9 0.011(6) 0.044(8) 0.027(7) 0.000(6) -0.008(5) 0.008(6)
C12 0.007(6) 0.070(11) 0.042(8) -0.021(8) 0.007(5) -0.005(6)
C1 0.015(6) 0.052(8) 0.016(6) 0.002(6) -0.001(5) 0.007(5)
C13 0.019(6) 0.047(8) 0.041(8) 0.002(7) -0.005(6) 0.015(6)
C2 0.023(6) 0.044(8) 0.022(6) -0.002(6) -0.001(5) 0.004(6)
C6 0.029(7) 0.050(9) 0.018(7) -0.004(6) 0.004(5) 0.003(6)
C8 0.047(8) 0.028(7) 0.019(6) -0.001(5) -0.005(6) 0.015(6)
C7 0.050(9) 0.052(10) 0.018(7) 0.001(6) 0.001(6) 0.010(7)
C3 0.031(7) 0.054(9) 0.025(7) -0.010(7) 0.004(6) -0.010(7)
C4 0.020(7) 0.070(11) 0.030(8) -0.007(7) 0.000(6) -0.002(7)
C10 0.044(9) 0.088(13) 0.025(8) -0.002(8) -0.011(6) 0.044(9)
C5 0.017(7) 0.073(11) 0.029(8) -0.009(8) -0.011(5) 0.004(7)
C11 0.059(10) 0.032(7) 0.035(8) 0.004(6) 0.007(7) 0.011(7)

loop_
_atom_site_label
_atom_site_type_symbol
_atom_site_fract_x
_atom_site_fract_y
_atom_site_fract_z
_atom_site_U_iso_or_equiv
_atom_site_thermal_displace_type
_atom_site_occupancy
_atom_site_calc_flag
_atom_site_refinement_flags
_atom_site_disorder_group
U1 U 0.08393(5) 0.46048(2) 0.37129(3) 0.0178(2) Uani 1 d . .
S1 S 0.5132(4) 0.3705(2) 0.3879(2) 0.0238(7) Uani 1 d . .
O4 O 0.2484(11) 0.5352(5) 0.3786(7) 0.025(2) Uani 1 d . .
O3 O -0.0763(10) 0.3830(5) 0.3623(6) 0.027(2) Uani 1 d . .
O2 O -0.1126(11) 0.5477(5) 0.4457(6) 0.023(2) Uani 1 d . .
O5 O 0.3165(10) 0.3629(5) 0.4037(6) 0.024(2) Uani 1 d . .
O1 O 0.1464(10) 0.4320(6) 0.2129(6) 0.026(2) Uani 1 d . .
N1 N -0.1683(14) 0.5248(6) 0.2372(8) 0.024(2) Uani 1 d . .
H1 H -0.1543(14) 0.4817(6) 0.2746(8) 0.028 Uiso 1 calc R .
C9 C -0.2630(16) 0.5813(8) 0.3863(10) 0.028(3) Uani 1 d . .
H9A H -0.2966(16) 0.6302(8) 0.4201(10) 0.034 Uiso 1 calc R .
H9B H -0.3650(16) 0.5444(8) 0.3840(10) 0.034 Uiso 1 calc R .
C12 C 0.5317(16) 0.3121(9) 0.2763(11) 0.039(4) Uani 1 d . .
H12A H 0.6553(35) 0.3136(49) 0.2601(48) 0.059 Uiso 1 calc R .
H12B H 0.4515(101) 0.3329(36) 0.2178(21) 0.059 Uiso 1 calc R .
H12C H 0.4985(129) 0.2577(15) 0.2895(28) 0.059 Uiso 1 calc R .
C1 C 0.0374(15) 0.4001(8) 0.1326(9) 0.028(3) Uani 1 d . .
C13 C 0.6233(17) 0.3072(9) 0.4839(11) 0.036(3) Uani 1 d . .
H13A H 0.6066(109) 0.3271(33) 0.5524(11) 0.054 Uiso 1 calc R .
H13B H 0.7513(27) 0.3053(44) 0.4771(48) 0.054 Uiso 1 calc R .
H13C H 0.5726(89) 0.2542(16) 0.4751(47) 0.054 Uiso 1 calc R .
C2 C 0.0674(17) 0.3275(8) 0.0935(10) 0.030(3) Uani 1 d . .
H2 H 0.1667(17) 0.2974(8) 0.1234(10) 0.036 Uiso 1 calc R .
C6 C -0.1084(19) 0.4459(9) 0.0890(10) 0.032(3) Uani 1 d . .
C8 C -0.2293(19) 0.5999(8) 0.2781(10) 0.032(3) Uani 1 d . .
C7 C -0.1325(23) 0.5280(9) 0.1272(10) 0.040(4) Uani 1 d . .
H7A H -0.0232(23) 0.5592(9) 0.1218(10) 0.048 Uiso 1 calc R .
H7B H -0.2339(23) 0.5537(9) 0.0845(10) 0.048 Uiso 1 calc R .
C3 C -0.0445(18) 0.2972(9) 0.0110(10) 0.036(3) Uani 1 d . .
H3 H -0.0206(18) 0.2472(9) -0.0169(10) 0.044 Uiso 1 calc R .
C4 C -0.1926(18) 0.3406(10) -0.0306(11) 0.041(4) Uani 1 d . .
H4 H -0.2728(18) 0.3190(10) -0.0852(11) 0.049 Uiso 1 calc R .
C10 C -0.4117(20) 0.6238(11) 0.2190(11) 0.054(5) Uani 1 d . .
H10A H -0.4520(82) 0.6730(40) 0.2475(64) 0.081 Uiso 1 calc R .
H10B H -0.4997(46) 0.5824(35) 0.2260(80) 0.081 Uiso 1 calc R .
H10C H -0.3990(42) 0.6313(72) 0.1459(20) 0.081 Uiso 1 calc R .
C5 C -0.2247(18) 0.4145(10) 0.0063(11) 0.041(4) Uani 1 d . .
H5 H -0.3247(18) 0.4441(10) -0.0238(11) 0.049 Uiso 1 calc R .
C11 C -0.0909(21) 0.6645(8) 0.2754(11) 0.042(4) Uani 1 d . .
H11A H -0.1321(64) 0.7121(20) 0.3074(69) 0.062 Uiso 1 calc R .
H11B H -0.0740(99) 0.6756(41) 0.2036(12) 0.062 Uiso 1 calc R .
H11C H 0.0229(42) 0.6473(24) 0.3134(66) 0.062 Uiso 1 calc R .

loop_
_atom_type_symbol
_atom_type_description
_atom_type_scat_dispersion_real
_atom_type_scat_dispersion_imag
_atom_type_scat_source
C C 0.0033 0.0016 'International Tables Vol C Tables 4.2.6.8 and 6.1.1.4'
H H 0.0000 0.0000 'International Tables Vol C Tables 4.2.6.8 and 6.1.1.4'
O O 0.0106 0.0060 'International Tables Vol C Tables 4.2.6.8 and 6.1.1.4'
N N 0.0061 0.0033 'International Tables Vol C Tables 4.2.6.8 and 6.1.1.4'
S S 0.1246 0.1234 'International Tables Vol C Tables 4.2.6.8 and 6.1.1.4'
U U -9.6767 9.6646 'International Tables Vol C Tables 4.2.6.8 and 6.1.1.4'

loop_
_geom_angle_atom_site_label_1
_geom_angle_atom_site_label_2
_geom_angle_atom_site_label_3
_geom_angle
_geom_angle_site_symmetry_1
_geom_angle_site_symmetry_3
_geom_angle_publ_flag
O4 U1 O3 178.0(4) . . ?
O4 U1 O1 88.8(4) . . ?
O3 U1 O1 89.8(4) . . ?
O4 U1 O2 90.7(4) . 3_566 ?
O3 U1 O2 90.0(3) . 3_566 ?
O1 U1 O2 156.4(3) . 3_566 ?
O4 U1 O2 89.8(3) . . ?
O3 U1 O2 92.1(3) . . ?
O1 U1 O2 136.5(3) . . ?
O2 U1 O2 67.1(3) 3_566 . ?
O4 U1 O5 89.8(3) . . ?
O3 U1 O5 88.5(3) . . ?
O1 U1 O5 77.4(3) . . ?
O2 U1 O5 79.0(3) 3_566 . ?
O2 U1 O5 146.1(3) . . ?
O4 U1 N1 100.3(4) . . ?
O3 U1 N1 80.6(3) . . ?
O1 U1 N1 72.1(3) . . ?
O2 U1 N1 131.0(3) 3_566 . ?
O2 U1 N1 65.4(3) . . ?
O5 U1 N1 147.6(3) . . ?
O4 U1 U1 90.3(3) . 3_566 ?
O3 U1 U1 91.3(3) . 3_566 ?
O1 U1 U1 170.0(2) . 3_566 ?
O2 U1 U1 33.6(2) 3_566 3_566 ?
O2 U1 U1 33.5(2) . 3_566 ?
O5 U1 U1 112.6(2) . 3_566 ?
N1 U1 U1 98.2(2) . 3_566 ?
O5 S1 C13 103.3(6) . . ?
O5 S1 C12 103.8(5) . . ?
C13 S1 C12 99.4(7) . . ?
C9 O2 U1 122.9(7) . 3_566 ?
C9 O2 U1 121.6(7) . . ?
U1 O2 U1 112.9(3) 3_566 . ?
S1 O5 U1 127.9(5) . . ?
C1 O1 U1 128.7(7) . . ?
C8 N1 C7 114.6(10) . . ?
C8 N1 U1 110.3(7) . . ?
C7 N1 U1 116.7(8) . . ?
O2 C9 C8 112.6(10) . . ?
O1 C1 C2 122.4(11) . . ?
O1 C1 C6 117.2(12) . . ?
C2 C1 C6 120.4(12) . . ?
C1 C2 C3 121.0(12) . . ?
C1 C6 C5 118.7(13) . . ?
C1 C6 C7 120.0(13) . . ?
C5 C6 C7 121.2(13) . . ?
N1 C8 C9 104.7(10) . . ?
N1 C8 C11 111.8(12) . . ?
C9 C8 C11 111.8(11) . . ?
N1 C8 C10 110.1(11) . . ?
C9 C8 C10 106.4(12) . . ?
C11 C8 C10 111.6(12) . . ?
N1 C7 C6 109.2(11) . . ?
C2 C3 C4 119.2(13) . . ?
C5 C4 C3 121.0(13) . . ?
C4 C5 C6 119.6(13) . . ?

loop_
_geom_bond_atom_site_label_1
_geom_bond_atom_site_label_2
_geom_bond_distance
_geom_bond_site_symmetry_2
_geom_bond_publ_flag
U1 O4 1.769(8) . ?
U1 O3 1.781(9) . ?
U1 O1 2.233(8) . ?
U1 O2 2.379(8) 3_566 ?
U1 O2 2.387(8) . ?
U1 O5 2.412(8) . ?
U1 N1 2.656(10) . ?
U1 U1 3.9723(12) 3_566 ?
S1 O5 1.527(8) . ?
S1 C13 1.778(13) . ?
S1 C12 1.785(13) . ?
O2 C9 1.412(13) . ?
O2 U1 2.379(8) 3_566 ?
O1 C1 1.362(14) . ?
N1 C8 1.48(2) . ?
N1 C7 1.50(2) . ?
C9 C8 1.50(2) . ?
C1 C2 1.37(2) . ?
C1 C6 1.41(2) . ?
C2 C3 1.38(2) . ?
C6 C5 1.41(2) . ?
C6 C7 1.50(2) . ?
C8 C11 1.52(2) . ?
C8 C10 1.55(2) . ?
C3 C4 1.39(2) . ?
C4 C5 1.38(2) . ?
